data_2019711
loop_
_publ_author_name
'Berger, Matthias'
'Auner, Norbert'
'Bolte, Michael'

_publ_section_title
;
 Hexabromo- and hexaiododisilane: small and simple molecules showing
 completely different crystal structures
;
_journal_coeditor_code QS3044
_journal_issue 11
_journal_name_full 'Acta Crystallographica Section C'
_journal_page_first 1088
_journal_page_last 1091
_journal_paper_doi 10.1107/S2053229614022992
_journal_volume 70
_journal_year 2014
_chemical_formula_iupac 'Br6 Si2'
_chemical_formula_moiety 'Br6 Si2'
_chemical_formula_sum 'Br6 Si2'
_chemical_formula_weight 535.64
_chemical_name_systematic
;
hexabromodisilane
;
_space_group_IT_number 12
_symmetry_cell_setting monoclinic
_symmetry_space_group_name_Hall '-C 2y'
_symmetry_space_group_name_H-M 'C 1 2/m 1'
_atom_sites_solution_primary direct
_atom_sites_solution_secondary difmap
_audit_creation_method SHELXL97
_cell_angle_alpha 90.00
_cell_angle_beta 108.488(12)
_cell_angle_gamma 90.00
_cell_formula_units_Z 2
_cell_length_a 6.6327(10)
_cell_length_b 11.4385(14)
_cell_length_c 7.5069(12)
_cell_measurement_reflns_used 1784
_cell_measurement_temperature 173(2)
_cell_measurement_theta_max 25.9
_cell_measurement_theta_min 3.6
_cell_volume 540.14(14)
_computing_cell_refinement
;
X-AREA (Stoe & Cie, 2001)
;
_computing_data_collection
;
X-AREA (Stoe & Cie, 2001)
;
_computing_data_reduction
;
X-AREA (Stoe & Cie, 2001)
;
_computing_molecular_graphics
;
XP (Sheldrick, 2008)
;
_computing_publication_material
;
SHELXL97 (Sheldrick, 2008) and publCIF (Westrip, 2010)
;
_computing_structure_refinement
;
SHELXL97 (Sheldrick, 2008)
;
_computing_structure_solution
;
SHELXS97 (Sheldrick, 2008)
;
_diffrn_ambient_temperature 173(2)
_diffrn_measured_fraction_theta_full 0.998
_diffrn_measured_fraction_theta_max 0.998
_diffrn_measurement_device_type 'Stoe IPDS II two-circle'
_diffrn_measurement_method \w
_diffrn_radiation_monochromator graphite
_diffrn_radiation_source 'fine-focus sealed tube'
_diffrn_radiation_type MoK\a
_diffrn_radiation_wavelength 0.71073
_diffrn_reflns_av_R_equivalents 0.1274
_diffrn_reflns_av_sigmaI/netI 0.1837
_diffrn_reflns_limit_h_max 7
_diffrn_reflns_limit_h_min -7
_diffrn_reflns_limit_k_max 13
_diffrn_reflns_limit_k_min -13
_diffrn_reflns_limit_l_max 8
_diffrn_reflns_limit_l_min -8
_diffrn_reflns_number 2090
_diffrn_reflns_theta_full 25.00
_diffrn_reflns_theta_max 25.02
_diffrn_reflns_theta_min 3.56
_diffrn_standards_number 0
_exptl_absorpt_coefficient_mu 22.446
_exptl_absorpt_correction_T_max 0.5524
_exptl_absorpt_correction_T_min 0.1070
_exptl_absorpt_correction_type multi-scan
_exptl_absorpt_process_details
;
[MULABS (Spek, 2009; Blessing, 1995)]
;
_exptl_crystal_colour colourless
_exptl_crystal_density_diffrn 3.293
_exptl_crystal_density_method 'not measured'
_exptl_crystal_description plate
_exptl_crystal_F_000 476
_exptl_crystal_size_max 0.18
_exptl_crystal_size_mid 0.16
_exptl_crystal_size_min 0.03
_refine_diff_density_max 2.438
_refine_diff_density_min -2.629
_refine_ls_extinction_method none
_refine_ls_goodness_of_fit_ref 1.019
_refine_ls_matrix_type full
_refine_ls_number_parameters 22
_refine_ls_number_reflns 499
_refine_ls_number_restraints 0
_refine_ls_restrained_S_all 1.019
_refine_ls_R_factor_all 0.1056
_refine_ls_R_factor_gt 0.0930
_refine_ls_shift/su_max 0.000
_refine_ls_shift/su_mean 0.000
_refine_ls_structure_factor_coef Fsqd
_refine_ls_weighting_details 'calc w = 1/[\s^2^(Fo^2^)+(0.1321P)^2^+] where P=(Fo^2^+2Fc^2^)/3'
_refine_ls_weighting_scheme calc
_refine_ls_wR_factor_gt 0.2090
_refine_ls_wR_factor_ref 0.2178
_reflns_number_gt 388
_reflns_number_total 499
_reflns_threshold_expression I>2\s(I)
_cod_data_source_file qs3044sup1.cif
_cod_data_source_block au119
_cod_depositor_comments 'Adding full bibliography for 2019711--2019712.cif.'
_cod_original_sg_symbol_H-M 'C 2/m'
_cod_database_code 2019711
_cod_database_fobs_code 2019711

loop_
_symmetry_equiv_pos_as_xyz
'x, y, z'
'-x, y, -z'
'x+1/2, y+1/2, z'
'-x+1/2, y+1/2, -z'
'-x, -y, -z'
'x, -y, z'
'-x+1/2, -y+1/2, -z'
'x+1/2, -y+1/2, z'

loop_
_atom_site_type_symbol
_atom_site_label
_atom_site_fract_x
_atom_site_fract_y
_atom_site_fract_z
_atom_site_U_iso_or_equiv
_atom_site_adp_type
_atom_site_calc_flag
_atom_site_refinement_flags
_atom_site_occupancy
_atom_site_symmetry_multiplicity
Br Br1 0.7416(3) 0.0000 0.2572(3) 0.0341(8) Uani d S 1 2
Br Br2 0.2646(3) 0.15623(13) 0.2299(2) 0.0354(8) Uani d . 1 1
Si Si1 0.4523(8) 0.0000 0.3378(6) 0.0178(12) Uani d S 1 2

loop_
_atom_site_aniso_label
_atom_site_aniso_U_11
_atom_site_aniso_U_22
_atom_site_aniso_U_33
_atom_site_aniso_U_12
_atom_site_aniso_U_13
_atom_site_aniso_U_23
Br1 0.0311(16) 0.0348(14) 0.0452(14) 0.000 0.0246(11) 0.000
Br2 0.0401(14) 0.0190(9) 0.0493(11) 0.0110(6) 0.0173(8) 0.0085(5)
Si1 0.021(3) 0.005(2) 0.029(2) 0.000 0.0108(19) 0.000

loop_
_atom_type_symbol
_atom_type_description
_atom_type_scat_dispersion_real
_atom_type_scat_dispersion_imag
_atom_type_scat_source
Br Br -0.2901 2.4595 'International Tables Vol C Tables 4.2.6.8 and 6.1.1.4'
Si Si 0.0817 0.0704 'International Tables Vol C Tables 4.2.6.8 and 6.1.1.4'

loop_
_geom_angle_atom_site_label_1
_geom_angle_atom_site_label_2
_geom_angle_atom_site_label_3
_geom_angle_site_symmetry_1
_geom_angle_site_symmetry_3
_geom_angle
Br2 Si1 Br2 6 . 110.0(2)
Br2 Si1 Br1 6 . 110.16(14)
Br2 Si1 Br1 . . 110.16(14)
Br2 Si1 Si1 6 5_656 108.92(18)
Br2 Si1 Si1 . 5_656 108.92(18)
Br1 Si1 Si1 . 5_656 108.7(3)

loop_
_geom_bond_atom_site_label_1
_geom_bond_atom_site_label_2
_geom_bond_site_symmetry_2
_geom_bond_distance
Br1 Si1 . 2.188(5)
Br2 Si1 . 2.182(3)
Si1 Br2 6 2.182(3)
Si1 Si1 5_656 2.313(9)
